data_1553009
loop_
_publ_author_name
'Tian, Bing'
'Liu, Qiang'
'Tong, Xiaofeng'
'Tian, Ping'
'Lin, Guo-Qiang'

_publ_section_title
;
 Copper(i)-catalyzed enantioselective hydroboration of cyclopropenes:
 facile synthesis of optically active cyclopropylboronates
;
_journal_issue 9
_journal_name_full 'Org. Chem. Front.'
_journal_page_first 1116
_journal_paper_doi 10.1039/C4QO00157E
_journal_volume 1
_journal_year 2014
_chemical_formula_sum 'C22 H18 Br2 O4'
_chemical_formula_weight 506.18
_space_group_crystal_system triclinic
_space_group_IT_number 2
_space_group_name_Hall '-P 1'
_space_group_name_H-M_alt 'P -1'
_atom_sites_solution_hydrogens geom
_audit_creation_method SHELXL-2013
_cell_angle_alpha 91.341(3)
_cell_angle_beta 92.608(3)
_cell_angle_gamma 105.719(3)
_cell_formula_units_Z 1
_cell_length_a 5.9442(10)
_cell_length_b 6.7813(11)
_cell_length_c 13.014(2)
_cell_measurement_reflns_used 1516
_cell_measurement_temperature 293(2)
_cell_measurement_theta_max 56.389
_cell_measurement_theta_min 6.246
_cell_volume 504.10(14)
_computing_cell_refinement 'Bruker SMART'
_computing_data_collection 'Bruker SMART'
_computing_data_reduction 'Bruker SHELXTL'
_computing_molecular_graphics 'Bruker SHELXTL'
_computing_publication_material 'Bruker SHELXTL'
_computing_structure_refinement 'SHELXL-2013 (Sheldrick, 2013)'
_computing_structure_solution 'Bruker SHELXTL'
_diffrn_ambient_temperature 293(2)
_diffrn_measured_fraction_theta_full 0.992
_diffrn_measured_fraction_theta_max 0.992
_diffrn_measurement_device_type 'CCD area detector'
_diffrn_measurement_method 'phi and omega scans'
_diffrn_radiation_type MoK\a
_diffrn_radiation_wavelength 0.71073
_diffrn_reflns_av_R_equivalents 0.0313
_diffrn_reflns_av_unetI/netI 0.0558
_diffrn_reflns_Laue_measured_fraction_full 0.992
_diffrn_reflns_Laue_measured_fraction_max 0.992
_diffrn_reflns_limit_h_max 7
_diffrn_reflns_limit_h_min -7
_diffrn_reflns_limit_k_max 8
_diffrn_reflns_limit_k_min -6
_diffrn_reflns_limit_l_max 16
_diffrn_reflns_limit_l_min -13
_diffrn_reflns_number 3040
_diffrn_reflns_point_group_measured_fraction_full 0.992
_diffrn_reflns_point_group_measured_fraction_max 0.992
_diffrn_reflns_theta_full 25.242
_diffrn_reflns_theta_max 25.999
_diffrn_reflns_theta_min 1.567
_exptl_absorpt_coefficient_mu 4.046
_exptl_absorpt_correction_T_max 0.7456
_exptl_absorpt_correction_T_min 0.4198
_exptl_absorpt_correction_type multi-scan
_exptl_absorpt_process_details sadabs
_exptl_crystal_colour colorless
_exptl_crystal_density_diffrn 1.667
_exptl_crystal_description prismatic
_exptl_crystal_F_000 252
_exptl_crystal_size_max 0.211
_exptl_crystal_size_mid 0.156
_exptl_crystal_size_min 0.123
_refine_diff_density_max 0.525
_refine_diff_density_min -0.445
_refine_diff_density_rms 0.124
_refine_ls_extinction_coef 0.013(5)
_refine_ls_extinction_expression Fc^*^=kFc[1+0.001xFc^2^\l^3^/sin(2\q)]^-1/4^
_refine_ls_extinction_method SHELXL
_refine_ls_goodness_of_fit_ref 1.041
_refine_ls_hydrogen_treatment constr
_refine_ls_matrix_type full
_refine_ls_number_parameters 129
_refine_ls_number_reflns 1980
_refine_ls_number_restraints 0
_refine_ls_restrained_S_all 1.041
_refine_ls_R_factor_all 0.0512
_refine_ls_R_factor_gt 0.0424
_refine_ls_shift/su_max 0.001
_refine_ls_shift/su_mean 0.000
_refine_ls_structure_factor_coef Fsqd
_refine_ls_weighting_details 'w=1/[\s^2^(Fo^2^)+(0.0710P)^2^] where P=(Fo^2^+2Fc^2^)/3'
_refine_ls_weighting_scheme calc
_refine_ls_wR_factor_gt 0.1109
_refine_ls_wR_factor_ref 0.1174
_reflns_Friedel_coverage 0.000
_reflns_number_gt 1631
_reflns_number_total 1980
_reflns_threshold_expression 'I > 2\s(I)'
_cod_data_source_file c4qo00157e2.cif
_cod_data_source_block cd214181
_cod_database_code 1553009
_shelx_space_group_comment
; 
The symmetry employed for this shelxl refinement is uniquely defined 
by the following loop, which should always be used as a source of 
symmetry information in preference to the above space-group names. 
They are only intended as comments. 
;
_shelxl_version_number 2013-4

loop_
_space_group_symop_operation_xyz
'x, y, z'
'-x, -y, -z'

loop_
_atom_site_label
_atom_site_type_symbol
_atom_site_fract_x
_atom_site_fract_y
_atom_site_fract_z
_atom_site_U_iso_or_equiv
_atom_site_adp_type
_atom_site_occupancy
_atom_site_site_symmetry_order
_atom_site_calc_flag
_atom_site_refinement_flags_posn
_atom_site_refinement_flags_adp
Br1 Br 1.29360(7) 0.80578(5) 1.07440(2) 0.0623(2) Uani 1 1 d . .
O1 O 0.8753(4) 0.0991(3) 0.6327(2) 0.0615(7) Uani 1 1 d . .
O2 O 0.5985(3) 0.2588(3) 0.6453(2) 0.0489(6) Uani 1 1 d . .
C1 C 1.0549(4) 0.3921(4) 0.4506(2) 0.0298(6) Uani 1 1 d . .
H1 H 1.0373 0.2453 0.4390 0.036 Uiso 1 1 calc R U
C2 C 1.1534(5) 0.5097(4) 0.5489(2) 0.0292(6) Uani 1 1 d . .
H2 H 1.3177 0.5879 0.5606 0.035 Uiso 1 1 calc R U
C3 C 0.9810(4) 0.4671(4) 0.6321(2) 0.0296(6) Uani 1 1 d . .
C4 C 0.8177(5) 0.2537(4) 0.6358(2) 0.0330(6) Uani 1 1 d . .
C5 C 0.4285(6) 0.0622(6) 0.6553(4) 0.0640(12) Uani 1 1 d . .
H5A H 0.4026 -0.0126 0.5903 0.096 Uiso 1 1 calc R U
H5B H 0.2838 0.0838 0.6760 0.096 Uiso 1 1 calc R U
H5C H 0.4866 -0.0146 0.7061 0.096 Uiso 1 1 calc R U
C6 C 1.0649(5) 0.5616(4) 0.7378(2) 0.0309(6) Uani 1 1 d . .
C7 C 0.9486(6) 0.6825(5) 0.7877(3) 0.0431(7) Uani 1 1 d . .
H7 H 0.8222 0.7140 0.7539 0.052 Uiso 1 1 calc R U
C8 C 1.0171(6) 0.7578(5) 0.8874(3) 0.0504(8) Uani 1 1 d . .
H8 H 0.9368 0.8386 0.9206 0.060 Uiso 1 1 calc R U
C9 C 1.2042(5) 0.7122(4) 0.9364(2) 0.0414(7) Uani 1 1 d . .
C10 C 1.3279(6) 0.5985(6) 0.8873(3) 0.0487(8) Uani 1 1 d . .
H10 H 1.4586 0.5724 0.9201 0.058 Uiso 1 1 calc R U
C11 C 1.2550(6) 0.5226(5) 0.7877(2) 0.0447(7) Uani 1 1 d . .
H11 H 1.3371 0.4436 0.7542 0.054 Uiso 1 1 calc R U

loop_
_atom_site_aniso_label
_atom_site_aniso_U_11
_atom_site_aniso_U_22
_atom_site_aniso_U_33
_atom_site_aniso_U_23
_atom_site_aniso_U_13
_atom_site_aniso_U_12
Br1 0.0911(4) 0.0547(3) 0.0312(3) -0.00516(16) -0.00254(18) 0.0045(2)
O1 0.0500(13) 0.0321(12) 0.107(2) 0.0141(13) 0.0136(13) 0.0166(10)
O2 0.0296(11) 0.0345(12) 0.0807(18) -0.0021(11) 0.0069(10) 0.0050(9)
C1 0.0320(13) 0.0246(13) 0.0332(14) 0.0020(10) 0.0003(11) 0.0086(10)
C2 0.0269(12) 0.0280(13) 0.0323(14) 0.0013(10) 0.0010(10) 0.0066(10)
C3 0.0308(13) 0.0288(13) 0.0291(13) 0.0014(10) -0.0007(10) 0.0083(11)
C4 0.0340(14) 0.0337(15) 0.0310(14) 0.0025(11) 0.0018(11) 0.0086(11)
C5 0.0392(18) 0.040(2) 0.103(4) -0.009(2) 0.0122(19) -0.0057(14)
C6 0.0340(13) 0.0277(13) 0.0286(13) 0.0029(10) 0.0034(11) 0.0041(10)
C7 0.0462(17) 0.0441(18) 0.0430(17) -0.0027(14) -0.0025(13) 0.0201(14)
C8 0.063(2) 0.0472(19) 0.0463(19) -0.0077(15) 0.0044(16) 0.0244(16)
C9 0.0533(19) 0.0356(16) 0.0295(15) -0.0009(12) 0.0007(13) 0.0029(13)
C10 0.0483(18) 0.063(2) 0.0365(17) -0.0014(15) -0.0054(13) 0.0200(16)
C11 0.0478(17) 0.058(2) 0.0336(16) -0.0015(14) -0.0008(13) 0.0248(15)

loop_
_atom_type_symbol
_atom_type_description
_atom_type_scat_dispersion_real
_atom_type_scat_dispersion_imag
_atom_type_scat_source
C C 0.0033 0.0016 'International Tables Vol C Tables 4.2.6.8 and 6.1.1.4'
H H 0.0000 0.0000 'International Tables Vol C Tables 4.2.6.8 and 6.1.1.4'
O O 0.0106 0.0060 'International Tables Vol C Tables 4.2.6.8 and 6.1.1.4'
Br Br -0.2901 2.4595 'International Tables Vol C Tables 4.2.6.8 and 6.1.1.4'

loop_
_geom_angle_atom_site_label_1
_geom_angle_atom_site_label_2
_geom_angle_atom_site_label_3
_geom_angle
_geom_angle_site_symmetry_1
_geom_angle_site_symmetry_3
C4 O2 C5 116.0(3) . .
C2 C1 C3 111.2(2) . 2_766
C2 C1 C2 89.3(2) . 2_766
C3 C1 C2 58.90(17) 2_766 2_766
C2 C1 H1 124.1 . .
C3 C1 H1 124.1 2_766 .
C2 C1 H1 124.1 2_766 .
C1 C2 C3 111.9(2) . .
C1 C2 C1 90.7(2) . 2_766
C3 C2 C1 58.67(17) . 2_766
C1 C2 H2 123.7 . .
C3 C2 H2 123.7 . .
C1 C2 H2 123.7 2_766 .
C1 C3 C2 62.43(18) 2_766 .
C1 C3 C6 117.5(2) 2_766 .
C2 C3 C6 117.4(2) . .
C1 C3 C4 120.3(2) 2_766 .
C2 C3 C4 118.2(2) . .
C6 C3 C4 112.6(2) . .
O1 C4 O2 123.2(3) . .
O1 C4 C3 125.3(3) . .
O2 C4 C3 111.4(2) . .
O2 C5 H5A 109.5 . .
O2 C5 H5B 109.5 . .
H5A C5 H5B 109.5 . .
O2 C5 H5C 109.5 . .
H5A C5 H5C 109.5 . .
H5B C5 H5C 109.5 . .
C11 C6 C7 118.5(3) . .
C11 C6 C3 120.3(2) . .
C7 C6 C3 121.2(3) . .
C6 C7 C8 121.0(3) . .
C6 C7 H7 119.5 . .
C8 C7 H7 119.5 . .
C9 C8 C7 119.3(3) . .
C9 C8 H8 120.3 . .
C7 C8 H8 120.3 . .
C10 C9 C8 120.9(3) . .
C10 C9 Br1 119.2(2) . .
C8 C9 Br1 119.9(2) . .
C9 C10 C11 118.9(3) . .
C9 C10 H10 120.5 . .
C11 C10 H10 120.5 . .
C6 C11 C10 121.4(3) . .
C6 C11 H11 119.3 . .
C10 C11 H11 119.3 . .

loop_
_geom_bond_atom_site_label_1
_geom_bond_atom_site_label_2
_geom_bond_distance
_geom_bond_site_symmetry_2
Br1 C9 1.894(3) .
O1 C4 1.188(3) .
O2 C4 1.324(3) .
O2 C5 1.451(4) .
C1 C2 1.499(4) .
C1 C3 1.500(4) 2_766
C1 C2 1.557(4) 2_766
C1 H1 0.9800 .
C2 C3 1.504(4) .
C2 C1 1.557(4) 2_766
C2 H2 0.9800 .
C3 C1 1.500(4) 2_766
C3 C6 1.508(4) .
C3 C4 1.512(4) .
C5 H5A 0.9600 .
C5 H5B 0.9600 .
C5 H5C 0.9600 .
C6 C11 1.368(4) .
C6 C7 1.377(4) .
C7 C8 1.385(5) .
C7 H7 0.9300 .
C8 C9 1.368(5) .
C8 H8 0.9300 .
C9 C10 1.367(4) .
C10 C11 1.390(4) .
C10 H10 0.9300 .
C11 H11 0.9300 .

loop_
_geom_hbond_atom_site_label_D
_geom_hbond_atom_site_label_H
_geom_hbond_atom_site_label_A
_geom_hbond_distance_DH
_geom_hbond_distance_HA
_geom_hbond_distance_DA
_geom_hbond_angle_DHA
_geom_hbond_site_symmetry_A
C5 H5B O1 0.96 2.50 3.365(5) 150.2 1_455
C8 H8 Br1 0.93 3.08 3.924(3) 151.7 2_777

loop_
_geom_torsion_atom_site_label_1
_geom_torsion_atom_site_label_2
_geom_torsion_atom_site_label_3
_geom_torsion_atom_site_label_4
_geom_torsion
_geom_torsion_site_symmetry_1
_geom_torsion_site_symmetry_4
C3 C1 C2 C3 112.3(2) 2_766 .
C2 C1 C2 C3 56.3(2) 2_766 .
C3 C1 C2 C1 56.0(2) 2_766 2_766
C2 C1 C2 C1 0.002(0) 2_766 2_766
C1 C2 C3 C1 -76.7(2) . 2_766
C1 C2 C3 C6 174.9(2) . .
C1 C2 C3 C6 -108.4(3) 2_766 .
C1 C2 C3 C4 34.7(3) . .
C1 C2 C3 C4 111.4(3) 2_766 .
C5 O2 C4 O1 1.9(5) . .
C5 O2 C4 C3 -176.8(3) . .
C1 C3 C4 O1 122.2(3) 2_766 .
C2 C3 C4 O1 49.3(4) . .
C6 C3 C4 O1 -92.6(4) . .
C1 C3 C4 O2 -59.1(3) 2_766 .
C2 C3 C4 O2 -132.0(3) . .
C6 C3 C4 O2 86.0(3) . .
C1 C3 C6 C11 -128.6(3) 2_766 .
C2 C3 C6 C11 -57.2(4) . .
C4 C3 C6 C11 85.1(3) . .
C1 C3 C6 C7 53.6(4) 2_766 .
C2 C3 C6 C7 125.1(3) . .
C4 C3 C6 C7 -92.6(3) . .
C11 C6 C7 C8 -2.1(5) . .
C3 C6 C7 C8 175.7(3) . .
C6 C7 C8 C9 0.5(5) . .
C7 C8 C9 C10 1.9(5) . .
C7 C8 C9 Br1 -177.8(2) . .
C8 C9 C10 C11 -2.5(5) . .
Br1 C9 C10 C11 177.1(3) . .
C7 C6 C11 C10 1.4(5) . .
C3 C6 C11 C10 -176.4(3) . .
C9 C10 C11 C6 0.9(5) . .
